data_7223905
loop_
_publ_author_name
'M, Rajeswari'
'ghalawat, Sudesh kumari'
'Khurana, Jitender'

_publ_section_title
;
 One-pot four component domino strategy for the synthesis of novel
 spirooxindole pyrrolizine linked 1,2,3-triazoles via stereo- and
 regioselective [3+2] cycloaddition reaction in acidic Medium.
;
_journal_name_full 'RSC Adv.'
_journal_paper_doi 10.1039/C5RA26093K
_journal_year 2016
_chemical_formula_moiety 'C34 H27 Cl3 N6 O3'
_chemical_formula_sum 'C34 H27 Cl3 N6 O3'
_chemical_formula_weight 673.97
_chemical_name_systematic
'1'-((1-(7-chloroquinolin-4-yl)-1H-1,2,3-triazol-4-yl)methyl)-6b,7,8,9-tetrahydro-6H-spiro[chromeno[3,4-a]pyrrolizine-11,3'-indoline]-2',6(6aH,11aH)-dione (5e)'
_space_group_IT_number 14
_symmetry_cell_setting monoclinic
_symmetry_space_group_name_Hall '-P 2yn'
_symmetry_space_group_name_H-M 'P 1 21/n 1'
_atom_sites_solution_hydrogens geom
_atom_sites_solution_primary direct
_atom_sites_solution_secondary difmap
_audit_creation_method SHELXL-97
_audit_update_record
;
2015-07-03 deposited with the CCDC.
2016-01-11 downloaded from the CCDC.
;
_cell_angle_alpha 90.00
_cell_angle_beta 92.608(4)
_cell_angle_gamma 90.00
_cell_formula_units_Z 4
_cell_length_a 17.3297(8)
_cell_length_b 9.1210(6)
_cell_length_c 20.2870(10)
_cell_measurement_reflns_used 1789
_cell_measurement_temperature 293(2)
_cell_measurement_theta_max 21.3640
_cell_measurement_theta_min 3.1730
_cell_volume 3203.3(3)
_computing_cell_refinement
;
CrysAlisPro, Agilent Technologies,
Version 1.171.36.32 (release 02-08-2013 CrysAlis171 .NET)
(compiled Aug  2 2013,16:46:58)
;
_computing_data_collection
;
CrysAlisPro, Agilent Technologies,
Version 1.171.36.32 (release 02-08-2013 CrysAlis171 .NET)
(compiled Aug  2 2013,16:46:58)
;
_computing_data_reduction
;
CrysAlisPro, Agilent Technologies,
Version 1.171.36.32 (release 02-08-2013 CrysAlis171 .NET)
(compiled Aug  2 2013,16:46:58)
;
_computing_structure_refinement 'SHELXL-97 (Sheldrick, 1997)'
_computing_structure_solution 'SHELXS-97 (Sheldrick, 1990)'
_diffrn_ambient_temperature 293(2)
_diffrn_detector_area_resol_mean 15.9853
_diffrn_measured_fraction_theta_full 0.999
_diffrn_measured_fraction_theta_max 0.999
_diffrn_measurement_device_type 'Xcalibur, Sapphire3'
_diffrn_radiation_monochromator graphite
_diffrn_radiation_source 'fine-focus sealed tube'
_diffrn_radiation_type MoK\a
_diffrn_radiation_wavelength 0.71073
_diffrn_reflns_av_R_equivalents 0.0438
_diffrn_reflns_av_sigmaI/netI 0.0838
_diffrn_reflns_limit_h_max 20
_diffrn_reflns_limit_h_min -19
_diffrn_reflns_limit_k_max 10
_diffrn_reflns_limit_k_min -9
_diffrn_reflns_limit_l_max 19
_diffrn_reflns_limit_l_min -24
_diffrn_reflns_number 13456
_diffrn_reflns_theta_full 25.00
_diffrn_reflns_theta_max 25.00
_diffrn_reflns_theta_min 3.00
_exptl_absorpt_coefficient_mu 0.332
_exptl_absorpt_correction_T_max 1.00000
_exptl_absorpt_correction_T_min 0.86823
_exptl_absorpt_correction_type multi-scan
_exptl_absorpt_process_details
;
CrysAlisPro, Agilent Technologies,
Version 1.171.36.32 (release 02-08-2013 CrysAlis171 .NET)
(compiled Aug  2 2013,16:46:58)
Empirical absorption correction using spherical harmonics,
 implemented in SCALE3 ABSPACK scaling algorithm.
;
_exptl_crystal_colour white
_exptl_crystal_density_diffrn 1.397
_exptl_crystal_density_method 'not measured'
_exptl_crystal_description plate
_exptl_crystal_F_000 1224
_exptl_crystal_recrystallization_method 'Layering method at low temperature (-4 oC)'
_exptl_crystal_size_max 0.40
_exptl_crystal_size_mid 0.30
_exptl_crystal_size_min 0.10
_refine_diff_density_max 0.693
_refine_diff_density_min -0.573
_refine_diff_density_rms 0.071
_refine_ls_extinction_expression Fc^*^=kFc[1+0.001xFc^2^\l^3^/sin(2\q)]^-1/4^
_refine_ls_extinction_method SHELXL
_refine_ls_goodness_of_fit_ref 0.955
_refine_ls_hydrogen_treatment mixed
_refine_ls_matrix_type full
_refine_ls_number_parameters 411
_refine_ls_number_reflns 5632
_refine_ls_number_restraints 0
_refine_ls_restrained_S_all 0.955
_refine_ls_R_factor_all 0.1793
_refine_ls_R_factor_gt 0.1009
_refine_ls_shift/su_max 0.002
_refine_ls_shift/su_mean 0.002
_refine_ls_structure_factor_coef Fsqd
_refine_ls_weighting_details 'calc w=1/[\s^2^(Fo^2^)+(0.1754P)^2^+2.1093P] where P=(Fo^2^+2Fc^2^)/3'
_refine_ls_weighting_scheme calc
_refine_ls_wR_factor_gt 0.2792
_refine_ls_wR_factor_ref 0.3310
_reflns_number_gt 2706
_reflns_number_total 5632
_reflns_threshold_expression >2sigma(I)
_cod_data_source_file c5ra26093k2.cif
_cod_data_source_block shelxl
_cod_original_sg_symbol_H-M P21/n
_cod_database_code 7223905
_audit_block_doi 10.5517/cc1j7ls4

loop_
_symmetry_equiv_pos_as_xyz
'x, y, z'
'-x+1/2, y+1/2, -z+1/2'
'-x, -y, -z'
'x-1/2, -y-1/2, z-1/2'

loop_
_atom_site_label
_atom_site_type_symbol
_atom_site_fract_x
_atom_site_fract_y
_atom_site_fract_z
_atom_site_U_iso_or_equiv
_atom_site_adp_type
_atom_site_occupancy
_atom_site_symmetry_multiplicity
_atom_site_calc_flag
_atom_site_refinement_flags
C34 C 0.0545(13) 1.800(3) 0.4372(11) 0.277(9) Uiso 1 1 d .
H34A H 0.0725 1.8115 0.3929 0.332 Uiso 1 1 calc R
H34B H -0.0015 1.8056 0.4364 0.332 Uiso 1 1 calc R
Cl1 Cl 0.62137(14) 0.0344(2) 0.12779(13) 0.1266(9) Uani 1 1 d .
O3 O 0.4910(2) 1.1019(4) 0.33991(17) 0.0648(11) Uani 1 1 d .
N5 N 0.5024(2) 0.9301(5) 0.42103(18) 0.0532(11) Uani 1 1 d .
C31 C 0.6553(3) 0.4886(7) 0.2085(3) 0.0602(15) Uani 1 1 d .
N6 N 0.3426(2) 1.1247(5) 0.41034(19) 0.0564(12) Uani 1 1 d .
N1 N 0.6479(2) 0.6796(5) 0.2952(2) 0.0596(12) Uani 1 1 d .
N2 N 0.6404(3) 0.6751(6) 0.3998(2) 0.0697(14) Uani 1 1 d .
C30 C 0.6882(3) 0.4498(7) 0.1486(3) 0.0637(15) Uani 1 1 d .
O2 O 0.4041(3) 1.0728(6) 0.2001(2) 0.0885(14) Uani 1 1 d .
C13 C 0.3756(3) 0.9900(6) 0.3862(2) 0.0550(13) Uani 1 1 d .
C12 C 0.4629(3) 1.0168(6) 0.3781(2) 0.0486(13) Uani 1 1 d .
C6 C 0.3171(3) 1.1190(7) 0.2916(3) 0.0656(15) Uani 1 1 d .
H6 H 0.2619 1.1242 0.2790 0.079 Uiso 1 1 calc R
N4 N 0.7314(3) 0.5432(6) 0.1132(2) 0.0776(15) Uani 1 1 d .
C21 C 0.6147(3) 0.8084(7) 0.3780(2) 0.0556(14) Uani 1 1 d .
C26 C 0.6085(3) 0.3859(7) 0.2403(3) 0.0704(17) Uani 1 1 d .
H26 H 0.5855 0.4118 0.2791 0.084 Uiso 1 1 calc R
N3 N 0.6615(3) 0.5974(6) 0.3502(2) 0.0727(14) Uani 1 1 d .
C19 C 0.3777(3) 0.8623(6) 0.4332(2) 0.0544(13) Uani 1 1 d .
C11 C 0.3340(3) 0.9620(7) 0.3171(3) 0.0620(15) Uani 1 1 d .
H11 H 0.2845 0.9141 0.3244 0.074 Uiso 1 1 calc R
C24 C 0.7161(3) 0.7233(7) 0.1962(3) 0.0703(16) Uani 1 1 d .
H24 H 0.7276 0.8175 0.2111 0.084 Uiso 1 1 calc R
C25 C 0.6734(3) 0.6316(6) 0.2321(2) 0.0587(14) Uani 1 1 d .
C33 C 0.3780(3) 0.8672(7) 0.2718(3) 0.0625(15) Uani 1 1 d .
C29 C 0.6752(4) 0.3072(8) 0.1247(3) 0.0758(18) Uani 1 1 d .
H29 H 0.6965 0.2783 0.0855 0.091 Uiso 1 1 calc R
C14 C 0.3201(4) 0.7736(7) 0.4560(3) 0.0706(17) Uani 1 1 d .
H14 H 0.2686 0.7895 0.4432 0.085 Uiso 1 1 calc R
C18 C 0.4531(3) 0.8308(6) 0.4527(2) 0.0540(13) Uani 1 1 d .
C28 C 0.6327(4) 0.2128(7) 0.1573(4) 0.0824(19) Uani 1 1 d .
C20 C 0.5862(3) 0.9202(7) 0.4236(3) 0.0617(15) Uani 1 1 d .
H20A H 0.6043 0.8963 0.4683 0.074 Uiso 1 1 calc R
H20B H 0.6076 1.0149 0.4125 0.074 Uiso 1 1 calc R
O1 O 0.3568(4) 1.2922(7) 0.2152(3) 0.135(2) Uani 1 1 d .
C5 C 0.3599(4) 1.1686(9) 0.2345(3) 0.085(2) Uani 1 1 d .
C15 C 0.3415(5) 0.6589(7) 0.4992(3) 0.085(2) Uani 1 1 d .
H15 H 0.3035 0.5975 0.5147 0.102 Uiso 1 1 calc R
C17 C 0.4733(4) 0.7186(7) 0.4953(3) 0.0723(18) Uani 1 1 d .
H17 H 0.5248 0.7003 0.5077 0.087 Uiso 1 1 calc R
C7 C 0.3321(3) 1.2234(6) 0.3528(3) 0.0638(15) Uani 1 1 d .
H7 H 0.3798 1.2789 0.3472 0.077 Uiso 1 1 calc R
C4 C 0.4521(4) 0.8406(11) 0.1742(4) 0.098(2) Uani 1 1 d .
H4 H 0.4737 0.8829 0.1376 0.117 Uiso 1 1 calc R
C23 C 0.7420(4) 0.6737(8) 0.1369(3) 0.0819(19) Uani 1 1 d .
H23 H 0.7694 0.7396 0.1120 0.098 Uiso 1 1 calc R
C16 C 0.4159(5) 0.6358(8) 0.5186(3) 0.088(2) Uani 1 1 d .
H16 H 0.4280 0.5613 0.5486 0.105 Uiso 1 1 calc R
C27 C 0.5970(4) 0.2499(7) 0.2147(4) 0.0795(19) Uani 1 1 d .
H27 H 0.5658 0.1828 0.2354 0.095 Uiso 1 1 calc R
C32 C 0.4115(3) 0.9257(8) 0.2171(3) 0.0737(18) Uani 1 1 d .
C1 C 0.3870(4) 0.7182(8) 0.2823(4) 0.0840(19) Uani 1 1 d .
H1 H 0.3648 0.6741 0.3182 0.101 Uiso 1 1 calc R
C22 C 0.6201(3) 0.8115(6) 0.3118(3) 0.0593(14) Uani 1 1 d .
H22 H 0.6072 0.8888 0.2835 0.071 Uiso 1 1 calc R
C10 C 0.2658(3) 1.1141(7) 0.4381(3) 0.0708(17) Uani 1 1 d .
H10A H 0.2693 1.0785 0.4832 0.085 Uiso 1 1 calc R
H10B H 0.2320 1.0499 0.4118 0.085 Uiso 1 1 calc R
C2 C 0.4294(5) 0.6335(9) 0.2393(5) 0.103(2) Uani 1 1 d .
H2 H 0.4363 0.5339 0.2475 0.124 Uiso 1 1 calc R
C9 C 0.2376(4) 1.2707(8) 0.4350(4) 0.094(2) Uani 1 1 d .
H9A H 0.2588 1.3272 0.4721 0.113 Uiso 1 1 calc R
H9B H 0.1817 1.2751 0.4346 0.113 Uiso 1 1 calc R
C3 C 0.4604(5) 0.6949(12) 0.1860(5) 0.107(3) Uani 1 1 d .
H3 H 0.4875 0.6371 0.1573 0.129 Uiso 1 1 calc R
C8 C 0.2685(4) 1.3270(9) 0.3687(3) 0.097(2) Uani 1 1 d .
H8A H 0.2279 1.3258 0.3342 0.116 Uiso 1 1 calc R
H8B H 0.2881 1.4263 0.3735 0.116 Uiso 1 1 calc R
Cl5 Cl 0.0893(11) 1.6481(15) 0.4751(5) 0.646(15) Uani 1 1 d .
Cl35 Cl 0.0908(9) 1.903(2) 0.4834(7) 0.591(11) Uani 1 1 d .

loop_
_atom_site_aniso_label
_atom_site_aniso_U_11
_atom_site_aniso_U_22
_atom_site_aniso_U_33
_atom_site_aniso_U_23
_atom_site_aniso_U_13
_atom_site_aniso_U_12
Cl1 0.1281(18) 0.0774(15) 0.176(2) -0.0360(14) 0.0224(15) -0.0218(12)
O3 0.060(2) 0.077(3) 0.057(2) 0.010(2) 0.0056(17) -0.0124(19)
N5 0.045(2) 0.067(3) 0.047(2) 0.002(2) 0.0017(18) 0.009(2)
C31 0.055(3) 0.068(4) 0.058(3) -0.002(3) 0.016(2) 0.008(3)
N6 0.051(3) 0.064(3) 0.054(2) 0.002(2) -0.0019(18) 0.010(2)
N1 0.063(3) 0.061(3) 0.056(3) 0.006(2) 0.015(2) 0.012(2)
N2 0.078(3) 0.078(4) 0.054(3) 0.003(3) 0.011(2) 0.014(3)
C30 0.061(4) 0.068(4) 0.063(3) -0.003(3) 0.014(3) 0.003(3)
O2 0.098(3) 0.102(4) 0.067(3) -0.008(3) 0.012(2) -0.014(3)
C13 0.050(3) 0.063(4) 0.051(3) 0.002(3) 0.000(2) -0.002(3)
C12 0.047(3) 0.059(3) 0.040(3) -0.007(2) 0.000(2) -0.006(2)
C6 0.061(3) 0.072(4) 0.062(3) 0.005(3) -0.010(3) 0.003(3)
N4 0.095(4) 0.075(4) 0.066(3) -0.004(3) 0.033(3) -0.007(3)
C21 0.044(3) 0.074(4) 0.049(3) -0.003(3) 0.005(2) 0.010(3)
C26 0.060(4) 0.075(5) 0.078(4) 0.009(3) 0.020(3) 0.008(3)
N3 0.088(4) 0.072(3) 0.059(3) 0.006(3) 0.017(2) 0.020(3)
C19 0.060(3) 0.055(4) 0.049(3) -0.002(2) 0.009(2) 0.000(3)
C11 0.051(3) 0.073(4) 0.062(3) -0.004(3) -0.005(2) -0.010(3)
C24 0.082(4) 0.064(4) 0.066(4) 0.003(3) 0.019(3) -0.008(3)
C25 0.060(3) 0.068(4) 0.049(3) 0.000(3) 0.011(2) 0.011(3)
C33 0.057(3) 0.066(4) 0.063(4) -0.014(3) -0.009(3) -0.006(3)
C29 0.073(4) 0.078(5) 0.078(4) -0.015(4) 0.015(3) 0.004(4)
C14 0.072(4) 0.072(4) 0.070(4) -0.003(3) 0.019(3) -0.013(3)
C18 0.066(4) 0.051(3) 0.045(3) -0.001(3) 0.012(2) 0.011(3)
C28 0.077(4) 0.065(4) 0.106(5) -0.011(4) 0.014(4) -0.002(3)
C20 0.049(3) 0.081(4) 0.055(3) -0.013(3) -0.002(2) 0.010(3)
O1 0.235(8) 0.085(4) 0.088(4) 0.016(3) 0.032(4) 0.000(4)
C5 0.119(6) 0.076(5) 0.057(4) 0.006(4) -0.008(4) -0.014(4)
C15 0.118(6) 0.059(4) 0.082(5) 0.001(4) 0.044(4) -0.014(4)
C17 0.087(5) 0.073(4) 0.058(3) 0.004(3) 0.018(3) 0.030(3)
C7 0.067(4) 0.062(4) 0.061(3) -0.001(3) -0.011(3) 0.010(3)
C4 0.080(5) 0.123(7) 0.091(5) -0.031(5) 0.007(4) -0.015(5)
C23 0.105(5) 0.075(5) 0.068(4) 0.005(4) 0.027(3) -0.007(4)
C16 0.117(6) 0.071(5) 0.079(4) 0.013(3) 0.044(4) 0.022(4)
C27 0.067(4) 0.063(4) 0.110(5) 0.000(4) 0.019(4) -0.009(3)
C32 0.063(4) 0.084(5) 0.074(4) -0.017(4) -0.006(3) -0.014(3)
C1 0.083(5) 0.077(5) 0.091(5) -0.017(4) -0.008(3) -0.002(4)
C22 0.058(3) 0.062(4) 0.058(3) -0.001(3) 0.005(2) 0.020(3)
C10 0.044(3) 0.094(5) 0.074(4) -0.011(3) -0.003(3) 0.006(3)
C2 0.109(6) 0.083(6) 0.115(6) -0.034(5) -0.024(5) 0.012(5)
C9 0.081(5) 0.108(6) 0.094(5) -0.001(4) -0.004(4) 0.035(4)
C3 0.091(6) 0.128(9) 0.102(6) -0.047(6) 0.003(4) 0.000(5)
C8 0.116(6) 0.090(5) 0.084(5) -0.010(4) -0.012(4) 0.036(4)
Cl5 1.12(4) 0.480(15) 0.308(9) 0.147(11) -0.231(15) -0.36(2)
Cl35 0.553(18) 0.71(3) 0.508(17) -0.16(2) 0.026(15) -0.187(19)

loop_
_atom_type_symbol
_atom_type_description
_atom_type_scat_dispersion_real
_atom_type_scat_dispersion_imag
_atom_type_scat_source
C C 0.0033 0.0016 'International Tables Vol C Tables 4.2.6.8 and 6.1.1.4'
H H 0.0000 0.0000 'International Tables Vol C Tables 4.2.6.8 and 6.1.1.4'
N N 0.0061 0.0033 'International Tables Vol C Tables 4.2.6.8 and 6.1.1.4'
O O 0.0106 0.0060 'International Tables Vol C Tables 4.2.6.8 and 6.1.1.4'
Cl Cl 0.1484 0.1585 'International Tables Vol C Tables 4.2.6.8 and 6.1.1.4'

loop_
_geom_angle_atom_site_label_1
_geom_angle_atom_site_label_2
_geom_angle_atom_site_label_3
_geom_angle
Cl35 C34 Cl5 95.8(15)
C12 N5 C18 111.7(4)
C12 N5 C20 122.7(4)
C18 N5 C20 124.4(4)
C30 C31 C26 119.3(6)
C30 C31 C25 115.4(5)
C26 C31 C25 125.3(5)
C13 N6 C10 116.8(4)
C13 N6 C7 106.6(4)
C10 N6 C7 105.1(4)
N3 N1 C22 109.9(4)
N3 N1 C25 120.9(4)
C22 N1 C25 128.5(5)
N3 N2 C21 109.6(4)
N4 C30 C31 123.5(6)
N4 C30 C29 118.8(5)
C31 C30 C29 117.7(5)
C5 O2 C32 122.4(5)
N6 C13 C19 116.1(4)
N6 C13 C12 107.7(4)
C19 C13 C12 101.2(4)
N6 C13 C11 105.6(4)
C19 C13 C11 115.9(4)
C12 C13 C11 110.0(4)
O3 C12 N5 125.7(5)
O3 C12 C13 126.2(5)
N5 C12 C13 108.1(4)
C5 C6 C11 116.9(5)
C5 C6 C7 111.2(5)
C11 C6 C7 105.9(4)
C23 N4 C30 116.8(5)
C22 C21 N2 107.7(5)
C22 C21 C20 130.5(5)
N2 C21 C20 121.8(5)
C27 C26 C31 120.6(5)
N2 N3 N1 106.9(4)
C18 C19 C14 118.2(5)
C18 C19 C13 109.7(4)
C14 C19 C13 132.0(5)
C33 C11 C6 115.1(5)
C33 C11 C13 114.7(4)
C6 C11 C13 102.8(4)
C25 C24 C23 118.3(6)
C24 C25 C31 120.4(5)
C24 C25 N1 119.2(5)
C31 C25 N1 120.5(5)
C32 C33 C1 117.0(6)
C32 C33 C11 121.0(6)
C1 C33 C11 122.1(6)
C28 C29 C30 120.8(6)
C19 C14 C15 118.2(6)
C19 C18 C17 123.1(5)
C19 C18 N5 108.7(4)
C17 C18 N5 128.2(5)
C29 C28 C27 122.6(6)
C29 C28 Cl1 119.3(5)
C27 C28 Cl1 118.1(5)
N5 C20 C21 112.5(4)
O1 C5 O2 116.9(7)
O1 C5 C6 122.0(7)
O2 C5 C6 121.1(6)
C16 C15 C14 121.3(6)
C16 C17 C18 117.7(6)
N6 C7 C8 106.2(5)
N6 C7 C6 105.3(4)
C8 C7 C6 117.0(5)
C3 C4 C32 119.5(8)
N4 C23 C24 125.4(6)
C15 C16 C17 121.4(7)
C26 C27 C28 118.8(6)
C4 C32 C33 122.2(7)
C4 C32 O2 115.5(7)
C33 C32 O2 122.3(6)
C2 C1 C33 120.4(7)
C21 C22 N1 105.8(5)
N6 C10 C9 102.6(5)
C3 C2 C1 120.6(8)
C10 C9 C8 103.0(5)
C2 C3 C4 120.4(8)
C7 C8 C9 105.2(5)
C34 Cl5 Cl35 38.1(8)
C34 Cl35 Cl5 46.1(11)

loop_
_geom_bond_atom_site_label_1
_geom_bond_atom_site_label_2
_geom_bond_distance
C34 Cl35 1.45(2)
C34 Cl5 1.69(2)
Cl1 C28 1.742(7)
O3 C12 1.213(6)
N5 C12 1.341(6)
N5 C18 1.419(6)
N5 C20 1.454(6)
C31 C30 1.410(7)
C31 C26 1.414(8)
C31 C25 1.419(8)
N6 C13 1.449(7)
N6 C10 1.473(6)
N6 C7 1.479(6)
N1 N3 1.356(6)
N1 C22 1.344(7)
N1 C25 1.442(6)
N2 N3 1.298(6)
N2 C21 1.362(7)
C30 N4 1.361(7)
C30 C29 1.403(8)
O2 C5 1.373(8)
O2 C32 1.390(8)
C13 C19 1.505(7)
C13 C12 1.549(7)
C13 C11 1.567(7)
C6 C5 1.476(9)
C6 C11 1.546(8)
C6 C7 1.577(8)
N4 C23 1.295(8)
C21 C22 1.352(7)
C21 C20 1.476(7)
C26 C27 1.355(8)
C19 C18 1.378(7)
C19 C14 1.381(7)
C11 C33 1.496(8)
C24 C25 1.350(7)
C24 C23 1.379(8)
C33 C32 1.384(8)
C33 C1 1.383(8)
C29 C28 1.328(9)
C14 C15 1.403(9)
C18 C17 1.375(8)
C28 C27 1.384(9)
O1 C5 1.193(8)
C15 C16 1.347(10)
C17 C16 1.352(9)
C7 C8 1.499(8)
C4 C3 1.357(11)
C4 C32 1.382(9)
C1 C2 1.398(10)
C10 C9 1.510(9)
C2 C3 1.350(11)
C9 C8 1.557(10)
Cl5 Cl35 2.33(2)
